data_7716022
loop_
_publ_author_name
'Ruiz-Bilbao, Estibaliz'
'Pache, Aroa'
'Barrenechea, Unai'
'Reinoso, Santiago'
'San Felices, Leire'
'Vivanco, Maria dM'
'Lezama, Luis'
'Artetxe, Be&#xf1;at'
'Guti&#xe9;rrez-Zorrilla, Juan M'

_publ_section_title
;
 Crystal-to-crystal polymerisation of monosubstituted
 [PW<sub>11</sub>O<sub>39</sub>Cu(H<sub>2</sub>O)]<sup>5-</sup>
 Keggin-type anions.
;
_journal_issue 21
_journal_name_full 'Dalton transactions (Cambridge, England : 2003)'
_journal_page_first 9042
_journal_page_last 9051
_journal_paper_doi 10.1039/d4dt00690a
_journal_volume 53
_journal_year 2024
_chemical_formula_moiety 'C6 H4 Cu1.5 N O42 P W11, 5(O), 4.5(C H6 N3), C0.5 H2.5 N1.5'
_chemical_formula_sum 'C11 H46 Cu1.5 N16 O47 P W11'
_chemical_formula_weight 3303.27
_space_group_IT_number 14
_space_group_name_Hall '-P 2ybc'
_space_group_name_H-M_alt 'P 1 21/c 1'
_symmetry_cell_setting monoclinic
_symmetry_Int_Tables_number 14
_symmetry_space_group_name_Hall '-P 2ybc'
_symmetry_space_group_name_H-M 'P 1 21/c 1'
_atom_sites_solution_hydrogens geom
_atom_sites_solution_primary iterative
_audit_creation_date 2024-05-02T12:57:05-00:00
_audit_creation_method 'WinGX routine CIF_UPDATE'
_audit_update_record
;
2024-05-02 deposited with the CCDC.	2024-05-08 downloaded from the CCDC.
;
_cell_angle_alpha 90
_cell_angle_beta 93.8906(14)
_cell_angle_gamma 90
_cell_formula_units_Z 4
_cell_length_a 11.96551(18)
_cell_length_b 21.5917(3)
_cell_length_c 22.2169(3)
_cell_measurement_reflns_used 46463
_cell_measurement_temperature 150.15
_cell_measurement_theta_max 30.038
_cell_measurement_theta_min 2.055
_cell_volume 5726.63(14)
_computing_cell_refinement 'CrysAlisPro 1.171.42.49 (Rigaku OD, 2022)'
_computing_data_collection 'CrysAlisPro 1.171.42.49 (Rigaku OD, 2022)'
_computing_data_reduction 'CrysAlisPro 1.171.42.49 (Rigaku OD, 2022)'
_computing_molecular_graphics 'Olex2 1.5 (Dolomanov et al., 2009)'
_computing_publication_material 'Olex2 1.5 (Dolomanov et al., 2009)'
_computing_structure_refinement 'SHELXL 2018/3 (Sheldrick, 2015)'
_computing_structure_solution 'olex2.solve 1.5 (Bourhis et al., 2015)'
_diffrn_ambient_environment N~2~
_diffrn_ambient_temperature 150.15
_diffrn_detector 'Hybrid Pixel Array Detector'
_diffrn_detector_area_resol_mean 10
_diffrn_detector_type HyPix
_diffrn_measured_fraction_theta_full 1
_diffrn_measured_fraction_theta_max 1
_diffrn_measurement_device 'four-circle diffractometer'
_diffrn_measurement_device_type 'SuperNova, Dual, Cu at home/near, HyPix'
_diffrn_measurement_method '\w scans'
_diffrn_orient_matrix_type 'CrysAlisPro convention (1999,Acta A55,543-557)'
_diffrn_orient_matrix_UB_11 0.0141268
_diffrn_orient_matrix_UB_12 0.0182367
_diffrn_orient_matrix_UB_13 -0.0249297
_diffrn_orient_matrix_UB_21 0.002553
_diffrn_orient_matrix_UB_22 -0.0271334
_diffrn_orient_matrix_UB_23 -0.0178547
_diffrn_orient_matrix_UB_31 -0.0576562
_diffrn_orient_matrix_UB_32 0.0032693
_diffrn_orient_matrix_UB_33 -0.0091307
_diffrn_radiation_monochromator mirror
_diffrn_radiation_probe x-ray
_diffrn_radiation_type MoK\a
_diffrn_radiation_wavelength 0.71073
_diffrn_reflns_av_R_equivalents 0.042
_diffrn_reflns_av_unetI/netI 0.0626
_diffrn_reflns_Laue_measured_fraction_full 1
_diffrn_reflns_Laue_measured_fraction_max 1
_diffrn_reflns_limit_h_max 14
_diffrn_reflns_limit_h_min -14
_diffrn_reflns_limit_k_max 26
_diffrn_reflns_limit_k_min -26
_diffrn_reflns_limit_l_max 27
_diffrn_reflns_limit_l_min -27
_diffrn_reflns_number 71075
_diffrn_reflns_point_group_measured_fraction_full 1
_diffrn_reflns_point_group_measured_fraction_max 1
_diffrn_reflns_theta_full 25.242
_diffrn_reflns_theta_max 26.349
_diffrn_reflns_theta_min 1.886
_diffrn_source 'micro-focus sealed X-ray tube'
_diffrn_source_type 'SuperNova (Mo) X-ray Source'
_exptl_absorpt_coefficient_mu 22.685
_exptl_absorpt_correction_T_max 0.374
_exptl_absorpt_correction_T_min 0.069
_exptl_absorpt_correction_type gaussian
_exptl_absorpt_process_details
;
        CrysAlisPro 1.171.42.49 (Rigaku Oxford Diffraction, 2022)
        Numerical absorption correction based on gaussian integration over
        a multifaceted crystal model
        Empirical absorption correction using spherical harmonics,
        implemented in SCALE3 ABSPACK scaling algorithm.
;
_exptl_crystal_colour blue
_exptl_crystal_density_diffrn 3.831
_exptl_crystal_description prismatic
_exptl_crystal_F_000 5890
_exptl_crystal_size_max 0.159
_exptl_crystal_size_mid 0.083
_exptl_crystal_size_min 0.063
_refine_diff_density_max 2.032
_refine_diff_density_min -0.954
_refine_diff_density_rms 0.198
_refine_ls_extinction_method none
_refine_ls_goodness_of_fit_ref 1.104
_refine_ls_hydrogen_treatment constr
_refine_ls_matrix_type full
_refine_ls_number_parameters 761
_refine_ls_number_reflns 11677
_refine_ls_number_restraints 16
_refine_ls_restrained_S_all 1.103
_refine_ls_R_factor_all 0.0347
_refine_ls_R_factor_gt 0.0276
_refine_ls_shift/su_max 0.002
_refine_ls_shift/su_mean 0
_refine_ls_structure_factor_coef Fsqd
_refine_ls_weighting_details 'w=1/[\s^2^(Fo^2^)+(0.0107P)^2^+64.5108P] where P=(Fo^2^+2Fc^2^)/3'
_refine_ls_weighting_scheme calc
_refine_ls_wR_factor_gt 0.0588
_refine_ls_wR_factor_ref 0.0607
_reflns_Friedel_coverage 0
_reflns_number_gt 10170
_reflns_number_total 11677
_reflns_threshold_expression 'I > 2\s(I)'
_cod_data_source_file d4dt00690a2.cif
_cod_data_source_block b20240088_p2agudumo_auto
_cod_depositor_comments 'Adding full bibliography for 7716020--7716022.cif.'
_cod_original_cell_volume 5726.65(15)
_cod_original_formula_sum 'C11 H46 Cu1.50 N16 O47 P W11'
_cod_database_code 7716022

loop_
_symmetry_equiv_pos_as_xyz
'x, y, z'
'-x, y+1/2, -z+1/2'
'-x, -y, -z'
'x, -y-1/2, z-1/2'

loop_
_atom_site_label
_atom_site_type_symbol
_atom_site_fract_x
_atom_site_fract_y
_atom_site_fract_z
_atom_site_U_iso_or_equiv
_atom_site_adp_type
_atom_site_occupancy
_atom_site_site_symmetry_order
_atom_site_calc_flag
_atom_site_refinement_flags_posn
_atom_site_refinement_flags_adp
_atom_site_refinement_flags_occupancy
_atom_site_disorder_assembly
_atom_site_disorder_group
W1 W 0.35151(3) 0.53180(2) 0.64725(2) 0.02315(7) Uani 1 1 d . . . . .
W3 W 0.22379(3) 0.67218(2) 0.62763(2) 0.02482(12) Uani 0.921(2) 1 d . . P . .
Cu3 Cu 0.22379(3) 0.67218(2) 0.62763(2) 0.02482(12) Uani 0.079(2) 1 d . . P . .
W2 W 0.48110(3) 0.66212(2) 0.70513(2) 0.02438(12) Uani 0.952(2) 1 d . . P . .
Cu2 Cu 0.48110(3) 0.66212(2) 0.70513(2) 0.02438(12) Uani 0.048(2) 1 d . . P . .
W8 W -0.02779(3) 0.61058(2) 0.69299(2) 0.02528(13) Uani 0.814(2) 1 d . . P . .
Cu8 Cu -0.02779(3) 0.61058(2) 0.69299(2) 0.02528(13) Uani 0.186(2) 1 d . . P . .
W7 W 0.10955(3) 0.75052(2) 0.75711(2) 0.02447(12) Uani 0.894(2) 1 d . . P . .
Cu7 Cu 0.10955(3) 0.75052(2) 0.75711(2) 0.02447(12) Uani 0.106(2) 1 d . . P . .
W6 W 0.36506(3) 0.74017(2) 0.83497(2) 0.02322(11) Uani 0.968(2) 1 d . . P . .
Cu6 Cu 0.36506(3) 0.74017(2) 0.83497(2) 0.02322(11) Uani 0.032(2) 1 d . . P . .
W5 W 0.50281(3) 0.58707(2) 0.85505(2) 0.02225(12) Uani 0.921(2) 1 d . . P . .
Cu5 Cu 0.50281(3) 0.58707(2) 0.85505(2) 0.02225(12) Uani 0.079(2) 1 d . . P . .
W4 W 0.37082(3) 0.45713(2) 0.79748(2) 0.02125(12) Uani 0.910(2) 1 d . . P . .
Cu4 Cu 0.37082(3) 0.45713(2) 0.79748(2) 0.02125(12) Uani 0.090(2) 1 d . . P . .
W9 W 0.09859(3) 0.47099(2) 0.71176(2) 0.02198(13) Uani 0.816(2) 1 d . . P . .
Cu9 Cu 0.09859(3) 0.47099(2) 0.71176(2) 0.02198(13) Uani 0.184(2) 1 d . . P . .
W10 W -0.00601(3) 0.54351(2) 0.83232(2) 0.02309(12) Uani 0.958(2) 1 d . . P . .
Cu10 Cu -0.00601(3) 0.54351(2) 0.83232(2) 0.02309(12) Uani 0.042(2) 1 d . . P . .
W12 W 0.13175(3) 0.68389(2) 0.89694(2) 0.02196(12) Uani 0.916(2) 1 d . . P . .
Cu12 Cu 0.13175(3) 0.68389(2) 0.89694(2) 0.02196(12) Uani 0.084(2) 1 d . . P . .
W11 W 0.26860(3) 0.53206(2) 0.91813(2) 0.02161(12) Uani 0.930(2) 1 d . . P . .
Cu11 Cu 0.26860(3) 0.53206(2) 0.91813(2) 0.02161(12) Uani 0.070(2) 1 d . . P . .
Cu1A Cu 0.5 0.5 0.5 0.0229(3) Uani 1 2 d S . P . .
P1 P 0.23969(15) 0.60325(9) 0.77340(8) 0.0157(4) Uani 1 1 d . . . . .
O1T O 0.3992(5) 0.4826(3) 0.5939(2) 0.0265(12) Uani 1 1 d . . . . .
O8A O 0.5427(5) 0.5839(3) 0.5235(3) 0.0277(13) Uani 1 1 d . . . . .
O3T O 0.1939(6) 0.7134(3) 0.5622(3) 0.0416(16) Uani 1 1 d . . . . .
O9A O 0.4817(6) 0.6807(3) 0.5184(3) 0.0455(17) Uani 1 1 d . . . . .
O2T O 0.6057(5) 0.6944(3) 0.6871(3) 0.0404(16) Uani 1 1 d . . . . .
O8T O -0.1506(6) 0.6284(3) 0.6495(3) 0.0481(18) Uani 1 1 d . . . . .
O7T O 0.0401(5) 0.8182(3) 0.7356(3) 0.0377(15) Uani 1 1 d . . . . .
O6T O 0.4497(5) 0.7998(3) 0.8610(3) 0.0321(14) Uani 1 1 d . . . . .
O5T O 0.6364(5) 0.5935(3) 0.8894(3) 0.0400(16) Uani 1 1 d . . . . .
O4T O 0.4281(5) 0.3829(3) 0.7957(3) 0.0336(14) Uani 1 1 d . . . . .
O9T O 0.0557(5) 0.4016(3) 0.6769(3) 0.0415(16) Uani 1 1 d . . . . .
O10T O -0.1107(5) 0.5192(3) 0.8751(3) 0.0359(15) Uani 1 1 d . . . . .
O12T O 0.0714(5) 0.7093(3) 0.9611(3) 0.0358(14) Uani 1 1 d . . . . .
O11T O 0.2579(5) 0.5030(3) 0.9894(3) 0.0367(15) Uani 1 1 d . . . . .
O13 O 0.2820(5) 0.5951(3) 0.5982(2) 0.0285(13) Uani 1 1 d . . . . .
O23 O 0.3795(5) 0.6957(3) 0.6449(3) 0.0293(13) Uani 1 1 d . . . . .
O12 O 0.4784(4) 0.5866(3) 0.6602(3) 0.0265(12) Uani 1 1 d . . . . .
O38 O 0.0867(5) 0.6323(3) 0.6408(2) 0.0302(13) Uani 1 1 d . . . . .
O37 O 0.1876(5) 0.7316(2) 0.6868(3) 0.0281(13) Uani 1 1 d . . . . .
O26 O 0.4267(5) 0.7208(3) 0.7611(3) 0.0290(13) Uani 1 1 d . . . . .
O25 O 0.5246(5) 0.6132(3) 0.7751(3) 0.0282(13) Uani 1 1 d . . . . .
O14 O 0.4024(4) 0.4899(3) 0.7203(2) 0.0253(12) Uani 1 1 d . . . . .
O19 O 0.2085(4) 0.4989(3) 0.6587(2) 0.0244(12) Uani 1 1 d . . . . .
O78 O 0.0057(4) 0.6884(3) 0.7332(3) 0.0285(13) Uani 1 1 d . . . . .
O67 O 0.2502(5) 0.7863(2) 0.7911(3) 0.0293(13) Uani 1 1 d . . . . .
O56 O 0.4435(4) 0.6683(3) 0.8665(2) 0.0271(13) Uani 1 1 d . . . . .
O45 O 0.5022(4) 0.5028(3) 0.8296(3) 0.0270(13) Uani 1 1 d . . . . .
O49 O 0.2239(4) 0.4451(3) 0.7661(2) 0.0258(12) Uani 1 1 d . . . . .
O89 O -0.0068(5) 0.5261(3) 0.6732(3) 0.0276(13) Uani 1 1 d . . . . .
O810 O -0.0904(5) 0.5825(3) 0.7670(3) 0.0278(13) Uani 1 1 d . . . . .
O712 O 0.0682(5) 0.7420(3) 0.8391(3) 0.0279(13) Uani 1 1 d . . . . .
O612 O 0.2669(4) 0.7319(2) 0.8989(2) 0.0257(12) Uani 1 1 d . . . . .
O511 O 0.4213(4) 0.5607(2) 0.9231(2) 0.0236(12) Uani 1 1 d . . . . .
O411 O 0.3211(4) 0.4592(2) 0.8772(2) 0.0242(12) Uani 1 1 d . . . . .
O910 O 0.0082(4) 0.4729(3) 0.7807(2) 0.0256(12) Uani 1 1 d . . . . .
O102 O 0.0271(5) 0.6240(3) 0.8660(3) 0.0277(13) Uani 1 1 d . . . . .
O112 O 0.2216(4) 0.6151(3) 0.9258(3) 0.0284(13) Uani 1 1 d . . . . .
O101 O 0.1236(4) 0.5163(3) 0.8797(2) 0.0254(12) Uani 1 1 d . . . . .
O123 O 0.2978(4) 0.6119(2) 0.7147(2) 0.0220(11) Uani 1 1 d . . . . .
O890 O 0.1270(4) 0.5718(2) 0.7611(2) 0.0224(12) Uani 1 1 d . . . . .
O39 O 0.2221(4) 0.6668(2) 0.8023(2) 0.0212(11) Uani 1 1 d . . . . .
O451 O 0.3133(4) 0.5632(2) 0.8166(2) 0.0223(11) Uani 1 1 d . . . . .
N1A N 0.3656(5) 0.5402(3) 0.4639(3) 0.0243(15) Uani 1 1 d . . . . .
C6A C 0.3657(7) 0.6015(4) 0.4740(3) 0.0254(17) Uani 1 1 d . . . . .
C5A C 0.2769(7) 0.6389(4) 0.4537(4) 0.031(2) Uani 1 1 d . . . . .
H5A H 0.27772 0.681982 0.462227 0.038 Uiso 1 1 calc R U . . .
C4A C 0.1879(8) 0.6126(5) 0.4211(4) 0.039(2) Uani 1 1 d . . . . .
H4A H 0.127523 0.637602 0.405318 0.046 Uiso 1 1 calc R U . . .
C3A C 0.1870(8) 0.5496(5) 0.4116(4) 0.038(2) Uani 1 1 d . . . . .
H3A H 0.124388 0.530567 0.390478 0.046 Uiso 1 1 calc R U . . .
C2A C 0.2769(7) 0.5144(4) 0.4328(4) 0.0277(18) Uani 1 1 d . . . . .
H2A H 0.276507 0.471082 0.425288 0.033 Uiso 1 1 calc R U . . .
C7A C 0.4698(8) 0.6242(4) 0.5084(4) 0.0286(19) Uani 1 1 d . . . . .
O1W O 0.7203(7) 0.6767(4) 0.5513(4) 0.062(2) Uiso 1 1 d . . . . .
O2W O 0.0097(8) 0.5663(4) 1.0216(4) 0.077(3) Uiso 1 1 d . . . . .
O3W O -0.1650(9) 0.6320(5) 0.9571(5) 0.095(3) Uiso 1 1 d . . . . .
O4W O -0.0340(11) 0.6756(6) 0.5070(6) 0.109(4) Uiso 0.9 1 d . . P . .
O5W O 0.2620(13) 0.3760(7) 0.5629(7) 0.119(5) Uiso 0.8 1 d . . P . .
N1G N -0.1766(12) 0.7977(7) 0.5593(6) 0.102(5) Uiso 0.9 1 d D . P . .
H1GA H -0.149667 0.816443 0.528254 0.122 Uiso 0.9 1 calc R U P . .
H1GB H -0.217151 0.763878 0.553754 0.122 Uiso 0.9 1 calc R U P . .
N2G N -0.0960(8) 0.8711(4) 0.6278(5) 0.050(2) Uiso 0.9 1 d D . P . .
H2GA H -0.086307 0.883875 0.665442 0.059 Uiso 0.9 1 calc R U P . .
H2GB H -0.065933 0.891849 0.598905 0.059 Uiso 0.9 1 calc R U P . .
N3G N -0.1957(14) 0.7944(8) 0.6633(7) 0.128(6) Uiso 0.9 1 d D . P . .
H3GA H -0.180986 0.811112 0.69911 0.153 Uiso 0.9 1 calc R U P . .
H3GB H -0.23668 0.760625 0.65961 0.153 Uiso 0.9 1 calc R U P . .
C1G C -0.1561(14) 0.8204(6) 0.6147(6) 0.099(6) Uiso 0.9 1 d D . P . .
N4G N 0.7936(6) 0.4227(3) 0.7330(3) 0.0300(16) Uani 1 1 d . . . . .
H4GA H 0.796198 0.38267 0.725691 0.036 Uiso 1 1 calc R U . . .
H4GB H 0.853354 0.441981 0.748779 0.036 Uiso 1 1 calc R U . . .
N5G N 0.6945(6) 0.5141(3) 0.7310(4) 0.0356(18) Uani 1 1 d . . . . .
H5GA H 0.631711 0.534441 0.72247 0.043 Uiso 1 1 calc R U . . .
H5GB H 0.753903 0.533673 0.746814 0.043 Uiso 1 1 calc R U . . .
N6G N 0.6114(6) 0.4244(3) 0.6965(4) 0.0343(18) Uani 1 1 d . . . . .
H6GA H 0.548417 0.444481 0.68789 0.041 Uiso 1 1 calc R U . . .
H6GB H 0.615289 0.384355 0.689345 0.041 Uiso 1 1 calc R U . . .
C2G C 0.6995(6) 0.4539(4) 0.7201(4) 0.0260(18) Uani 1 1 d . . . . .
N7G N 0.5495(7) 0.7980(4) 0.5856(3) 0.044(2) Uani 1 1 d . . . . .
H7GA H 0.528703 0.759191 0.589216 0.053 Uiso 1 1 calc R U . . .
H7GB H 0.600463 0.813971 0.611476 0.053 Uiso 1 1 calc R U . . .
N8G N 0.4284(7) 0.8071(3) 0.5034(4) 0.044(2) Uani 1 1 d . . . . .
H8GA H 0.3958 0.829351 0.47402 0.053 Uiso 1 1 calc R U . . .
H8GB H 0.4103 0.767866 0.507343 0.053 Uiso 1 1 calc R U . . .
N9G N 0.5332(7) 0.8909(3) 0.5364(3) 0.0372(19) Uani 1 1 d . . . . .
H9GA H 0.501546 0.913968 0.507417 0.045 Uiso 1 1 calc R U . . .
H9GB H 0.584183 0.90694 0.562287 0.045 Uiso 1 1 calc R U . . .
C3G C 0.5042(7) 0.8324(4) 0.5412(4) 0.0315(19) Uani 1 1 d . . . . .
N10G N -0.1534(12) 0.7860(7) 0.8677(6) 0.051(4) Uiso 0.6 1 d D . P A 1
H10A H -0.165455 0.825127 0.87626 0.061 Uiso 0.6 1 calc R U P A 1
H10B H -0.090368 0.768065 0.880866 0.061 Uiso 0.6 1 calc R U P A 1
N11G N -0.3239(17) 0.7831(12) 0.8161(11) 0.116(8) Uiso 0.6 1 d D . P A 1
H11A H -0.333664 0.822234 0.825335 0.14 Uiso 0.6 1 calc R U P A 1
H11B H -0.37642 0.763065 0.794239 0.14 Uiso 0.6 1 calc R U P A 1
N12G N -0.2078(16) 0.6970(8) 0.8170(9) 0.079(5) Uiso 0.6 1 d D . P A 1
H12A H -0.141963 0.680268 0.826855 0.095 Uiso 0.6 1 calc R U P A 1
H12B H -0.25882 0.675844 0.79528 0.095 Uiso 0.6 1 calc R U P A 1
C4G C -0.2301(17) 0.7541(9) 0.8350(12) 0.108(9) Uiso 0.6 1 d D . P A 1
N13G N 0.3370(7) 0.8437(4) 0.6591(4) 0.044(2) Uani 1 1 d . . . . .
H13A H 0.317671 0.804945 0.664882 0.052 Uiso 1 1 calc R U . . .
H13B H 0.397755 0.858868 0.678233 0.052 Uiso 1 1 calc R U . . .
N14G N 0.3057(6) 0.9370(4) 0.6141(4) 0.0407(19) Uani 1 1 d . . . . .
H14A H 0.265155 0.961301 0.589457 0.049 Uiso 1 1 calc R U . . .
H14B H 0.366666 0.951313 0.63363 0.049 Uiso 1 1 calc R U . . .
N15G N 0.1840(8) 0.8578(4) 0.5924(6) 0.076(4) Uani 1 1 d . . . . .
H15A H 0.143642 0.882264 0.567786 0.092 Uiso 1 1 calc R U . . .
H15B H 0.163328 0.819139 0.597336 0.092 Uiso 1 1 calc R U . . .
C5G C 0.2750(8) 0.8790(4) 0.6216(5) 0.040(2) Uani 1 1 d . . . . .
N16G N 0.0756(16) 0.479(3) 0.5418(12) 0.054(11) Uiso 0.25 1 d D . P B 1
H16A H 0.103653 0.504228 0.570171 0.064 Uiso 0.25 1 calc R U P B 1
H16B H 0.097593 0.440279 0.541078 0.064 Uiso 0.25 1 calc R U P B 1
N17G N 0.063(2) 0.4556(17) 0.5267(19) 0.059(12) Uiso 0.25 1 d D . P B -1
N18G N 0.027(4) 0.4426(7) 0.485(2) 0.047(11) Uiso 0.2 1 d D . P B 2
H18A H 0.084004 0.42379 0.504547 0.057 Uiso 0.2 1 calc R U P B 2
H18B H -0.011599 0.423337 0.455583 0.057 Uiso 0.2 1 calc R U P B 2
N19G N -0.023(2) 0.4509(8) 0.4653(9) 0.041(5) Uiso 0.4 1 d D . P B 1
H19A H 0.010125 0.415348 0.473474 0.049 Uiso 0.4 1 calc R U P B 1
H19B H -0.072469 0.454008 0.43405 0.049 Uiso 0.4 1 calc R U P B 1
C6G C 0 0.5 0.5 0.062(4) Uiso 1 2 d DS . P . .
O6W O -0.319(2) 0.7459(14) 0.8897(14) 0.073(8) Uiso 0.3 1 d . . P C 2
N20G N 0.058(2) 0.5170(16) 0.5379(11) 0.055(6) Uiso 0.4 1 d . . P B 2
H20A H 0.111566 0.492935 0.553326 0.066 Uiso 0.4 1 calc R U P B 2
H20B H 0.049147 0.5545 0.552427 0.066 Uiso 0.4 1 calc R U P B 2

loop_
_atom_site_aniso_label
_atom_site_aniso_U_11
_atom_site_aniso_U_22
_atom_site_aniso_U_33
_atom_site_aniso_U_23
_atom_site_aniso_U_13
_atom_site_aniso_U_12
W1 0.03022(17) 0.02356(17) 0.01609(15) 0.00049(13) 0.00465(13) 0.00457(13)
W3 0.0360(2) 0.0204(2) 0.01805(19) 0.00313(14) 0.00148(14) 0.00310(14)
Cu3 0.0360(2) 0.0204(2) 0.01805(19) 0.00313(14) 0.00148(14) 0.00310(14)
W2 0.02707(19) 0.02194(19) 0.0250(2) 0.00230(14) 0.00797(14) -0.00175(13)
Cu2 0.02707(19) 0.02194(19) 0.0250(2) 0.00230(14) 0.00797(14) -0.00175(13)
W8 0.0251(2) 0.0262(2) 0.0237(2) -0.00277(16) -0.00404(15) 0.00317(15)
Cu8 0.0251(2) 0.0262(2) 0.0237(2) -0.00277(16) -0.00404(15) 0.00317(15)
W7 0.0280(2) 0.01770(19) 0.0275(2) 0.00001(15) 0.00044(15) 0.00385(14)
Cu7 0.0280(2) 0.01770(19) 0.0275(2) 0.00001(15) 0.00044(15) 0.00385(14)
W6 0.02584(19) 0.01765(18) 0.0257(2) -0.00171(13) -0.00137(14) -0.00115(12)
Cu6 0.02584(19) 0.01765(18) 0.0257(2) -0.00171(13) -0.00137(14) -0.00115(12)
W5 0.02057(18) 0.0226(2) 0.02317(19) -0.00013(14) -0.00152(13) 0.00208(13)
Cu5 0.02057(18) 0.0226(2) 0.02317(19) -0.00013(14) -0.00152(13) 0.00208(13)
W4 0.0274(2) 0.01870(19) 0.01784(19) 0.00196(13) 0.00247(13) 0.00448(13)
Cu4 0.0274(2) 0.01870(19) 0.01784(19) 0.00196(13) 0.00247(13) 0.00448(13)
W9 0.0267(2) 0.0212(2) 0.0180(2) -0.00207(14) 0.00118(14) -0.00399(14)
Cu9 0.0267(2) 0.0212(2) 0.0180(2) -0.00207(14) 0.00118(14) -0.00399(14)
W10 0.02167(18) 0.0267(2) 0.02123(19) -0.00344(14) 0.00379(13) -0.00336(13)
Cu10 0.02167(18) 0.0267(2) 0.02123(19) -0.00344(14) 0.00379(13) -0.00336(13)
W12 0.02428(19) 0.02183(19) 0.01976(19) -0.00524(14) 0.00139(13) 0.00129(13)
Cu12 0.02428(19) 0.02183(19) 0.01976(19) -0.00524(14) 0.00139(13) 0.00129(13)
W11 0.02727(19) 0.02169(19) 0.01572(18) 0.00128(13) 0.00031(13) -0.00051(13)
Cu11 0.02727(19) 0.02169(19) 0.01572(18) 0.00128(13) 0.00031(13) -0.00051(13)
Cu1A 0.0275(7) 0.0190(7) 0.0220(7) -0.0025(6) 0.0000(6) -0.0021(5)
P1 0.0181(9) 0.0146(9) 0.0144(9) 0.0006(7) 0.0004(7) 0.0006(7)
O1T 0.035(3) 0.024(3) 0.022(3) -0.002(2) 0.010(2) 0.000(2)
O8A 0.034(3) 0.022(3) 0.027(3) -0.001(2) -0.003(3) -0.005(2)
O3T 0.060(4) 0.037(4) 0.027(3) 0.007(3) 0.000(3) 0.008(3)
O9A 0.060(4) 0.025(3) 0.051(4) -0.003(3) -0.005(4) -0.005(3)
O2T 0.040(4) 0.038(4) 0.044(4) 0.001(3) 0.014(3) -0.005(3)
O8T 0.056(4) 0.050(4) 0.036(4) -0.008(3) -0.009(3) 0.001(3)
O7T 0.046(4) 0.027(3) 0.040(4) 0.000(3) 0.000(3) 0.008(3)
O6T 0.033(3) 0.022(3) 0.040(4) 0.000(3) 0.001(3) -0.003(2)
O5T 0.036(3) 0.038(4) 0.045(4) 0.000(3) -0.005(3) 0.002(3)
O4T 0.027(3) 0.042(4) 0.032(3) 0.007(3) 0.002(3) 0.009(3)
O9T 0.040(4) 0.046(4) 0.039(4) 0.010(3) 0.000(3) -0.008(3)
O10T 0.028(3) 0.042(4) 0.038(4) -0.005(3) 0.013(3) -0.008(3)
O12T 0.041(4) 0.035(4) 0.032(3) -0.007(3) 0.002(3) 0.000(3)
O11T 0.054(4) 0.036(4) 0.020(3) 0.001(3) -0.001(3) -0.001(3)
O13 0.040(3) 0.023(3) 0.022(3) 0.003(2) 0.001(3) 0.002(2)
O23 0.040(3) 0.023(3) 0.025(3) 0.003(2) 0.005(3) -0.004(3)
O12 0.025(3) 0.027(3) 0.028(3) -0.001(3) 0.007(2) -0.001(2)
O38 0.035(3) 0.033(3) 0.022(3) -0.004(3) -0.004(3) 0.002(3)
O37 0.036(3) 0.020(3) 0.028(3) 0.002(2) 0.001(3) 0.004(2)
O26 0.036(3) 0.025(3) 0.026(3) 0.000(3) 0.003(3) -0.003(2)
O25 0.032(3) 0.024(3) 0.030(3) 0.001(3) 0.006(3) 0.002(2)
O14 0.032(3) 0.027(3) 0.017(3) 0.003(2) 0.003(2) 0.006(2)
O19 0.028(3) 0.029(3) 0.016(3) 0.000(2) 0.004(2) 0.002(2)
O78 0.025(3) 0.026(3) 0.035(3) -0.004(3) 0.000(3) 0.002(2)
O67 0.039(3) 0.017(3) 0.032(3) 0.001(2) 0.000(3) -0.002(2)
O56 0.028(3) 0.028(3) 0.025(3) -0.003(3) -0.001(2) 0.002(2)
O45 0.023(3) 0.026(3) 0.032(3) 0.002(3) 0.003(2) 0.002(2)
O49 0.027(3) 0.029(3) 0.022(3) 0.004(2) 0.004(2) 0.002(2)
O89 0.030(3) 0.028(3) 0.025(3) -0.005(2) -0.001(2) -0.002(2)
O810 0.029(3) 0.029(3) 0.026(3) -0.005(3) 0.001(2) 0.001(2)
O712 0.031(3) 0.027(3) 0.026(3) -0.003(3) 0.002(2) 0.006(2)
O612 0.031(3) 0.021(3) 0.025(3) -0.002(2) -0.002(2) -0.006(2)
O511 0.026(3) 0.026(3) 0.019(3) -0.002(2) 0.001(2) -0.003(2)
O411 0.032(3) 0.018(3) 0.023(3) 0.001(2) 0.003(2) 0.003(2)
O910 0.029(3) 0.026(3) 0.022(3) -0.006(2) 0.004(2) -0.004(2)
O102 0.032(3) 0.022(3) 0.029(3) -0.009(2) 0.002(3) 0.003(2)
O112 0.027(3) 0.030(3) 0.028(3) -0.002(3) -0.001(2) 0.001(2)
O101 0.030(3) 0.025(3) 0.021(3) -0.006(2) 0.002(2) -0.002(2)
O123 0.032(3) 0.018(3) 0.015(3) 0.004(2) 0.001(2) 0.001(2)
O890 0.024(3) 0.021(3) 0.023(3) -0.001(2) 0.001(2) 0.001(2)
O39 0.027(3) 0.021(3) 0.015(3) -0.001(2) -0.002(2) 0.002(2)
O451 0.026(3) 0.021(3) 0.020(3) 0.004(2) 0.004(2) 0.002(2)
N1A 0.028(4) 0.026(4) 0.020(3) 0.005(3) 0.004(3) -0.002(3)
C6A 0.031(4) 0.028(4) 0.017(4) 0.000(3) 0.003(3) 0.001(3)
C5A 0.039(5) 0.028(5) 0.028(5) 0.008(4) 0.010(4) 0.008(4)
C4A 0.033(5) 0.051(6) 0.032(5) 0.014(5) 0.007(4) 0.011(4)
C3A 0.033(5) 0.054(6) 0.028(5) 0.005(4) 0.002(4) -0.015(4)
C2A 0.026(4) 0.028(4) 0.029(5) -0.004(4) 0.004(4) -0.006(3)
C7A 0.047(5) 0.023(4) 0.015(4) -0.002(3) 0.003(4) -0.009(4)
N4G 0.028(4) 0.018(3) 0.044(4) -0.002(3) -0.001(3) 0.000(3)
N5G 0.031(4) 0.020(4) 0.057(5) -0.007(4) 0.006(4) 0.004(3)
N6G 0.025(4) 0.027(4) 0.052(5) -0.006(4) 0.004(3) 0.001(3)
C2G 0.025(4) 0.024(4) 0.030(5) 0.000(4) 0.006(3) -0.001(3)
N7G 0.065(6) 0.033(4) 0.032(4) 0.004(4) -0.017(4) -0.005(4)
N8G 0.071(6) 0.023(4) 0.036(5) 0.004(3) -0.020(4) -0.016(4)
N9G 0.058(5) 0.024(4) 0.028(4) 0.000(3) -0.013(4) -0.014(3)
C3G 0.039(5) 0.027(5) 0.028(5) -0.003(4) -0.002(4) 0.003(4)
N13G 0.041(5) 0.028(4) 0.061(6) 0.009(4) -0.003(4) -0.009(3)
N14G 0.035(4) 0.035(4) 0.052(5) 0.001(4) -0.005(4) -0.004(3)
N15G 0.049(6) 0.035(5) 0.139(11) 0.010(6) -0.042(6) -0.015(4)
C5G 0.035(5) 0.026(5) 0.058(7) -0.010(5) 0.003(5) -0.005(4)

loop_
_atom_type_symbol
_atom_type_description
_atom_type_scat_dispersion_real
_atom_type_scat_dispersion_imag
_atom_type_scat_source
C C 0.0033 0.0016 'International Tables Vol C Tables 4.2.6.8 and 6.1.1.4'
H H 0 0 'International Tables Vol C Tables 4.2.6.8 and 6.1.1.4'
Cu Cu 0.3201 1.2651 'International Tables Vol C Tables 4.2.6.8 and 6.1.1.4'
N N 0.0061 0.0033 'International Tables Vol C Tables 4.2.6.8 and 6.1.1.4'
O O 0.0106 0.006 'International Tables Vol C Tables 4.2.6.8 and 6.1.1.4'
P P 0.1023 0.0942 'International Tables Vol C Tables 4.2.6.8 and 6.1.1.4'
W W -0.849 6.8722 'International Tables Vol C Tables 4.2.6.8 and 6.1.1.4'

loop_
_exptl_crystal_face_index_h
_exptl_crystal_face_index_k
_exptl_crystal_face_index_l
_exptl_crystal_face_perp_dist
-16 3 -7 0.0352
9 23 12 0.069
-10 25 3 0.0674
-5 4 -29 0.0318
-7 -2 29 0.0345
4 -4 30 0.0306
17 -3 4 0.0296
9 2 -28 0.0327
-16 -3 -8 0.0339
9 -25 -1 0.0561
-5 -27 -8 0.0577

loop_
_geom_angle_atom_site_label_1
_geom_angle_atom_site_label_2
_geom_angle_atom_site_label_3
_geom_angle
_geom_angle_site_symmetry_1
_geom_angle_site_symmetry_3
_geom_angle_publ_flag
O1T W1 O13 101.6(3) . . ?
O1T W1 O12 100.8(2) . . ?
O1T W1 O14 101.0(2) . . ?
O1T W1 O19 101.9(2) . . ?
O1T W1 O123 172.0(2) . . ?
O13 W1 O12 87.3(2) . . ?
O13 W1 O14 157.4(2) . . ?
O13 W1 O123 73.5(2) . . ?
O12 W1 O123 73.0(2) . . ?
O14 W1 O12 87.8(2) . . ?
O14 W1 O123 83.9(2) . . ?
O19 W1 O13 89.0(2) . . ?
O19 W1 O12 157.2(2) . . ?
O19 W1 O14 87.0(2) . . ?
O19 W1 O123 84.5(2) . . ?
O3T W3 O13 102.6(3) . . ?
O3T W3 O23 100.0(3) . . ?
O3T W3 O38 103.4(3) . . ?
O3T W3 O37 101.0(3) . . ?
O3T W3 O123 170.4(3) . . ?
O13 W3 O23 85.9(2) . . ?
O13 W3 O123 72.0(2) . . ?
O23 W3 O123 72.1(2) . . ?
O38 W3 O13 89.8(2) . . ?
O38 W3 O23 156.5(2) . . ?
O38 W3 O37 87.7(2) . . ?
O38 W3 O123 84.7(2) . . ?
O37 W3 O13 156.2(2) . . ?
O37 W3 O23 87.0(2) . . ?
O37 W3 O123 84.2(2) . . ?
O2T W2 O23 101.9(3) . . ?
O2T W2 O12 102.0(3) . . ?
O2T W2 O26 102.8(3) . . ?
O2T W2 O25 102.7(3) . . ?
O2T W2 O123 171.4(3) . . ?
O23 W2 O12 88.3(2) . . ?
O23 W2 O26 88.6(2) . . ?
O23 W2 O25 155.4(2) . . ?
O23 W2 O123 72.3(2) . . ?
O12 W2 O26 155.1(2) . . ?
O12 W2 O25 87.0(2) . . ?
O12 W2 O123 71.8(2) . . ?
O26 W2 O25 85.7(2) . . ?
O26 W2 O123 83.8(2) . . ?
O25 W2 O123 83.2(2) . . ?
O8T W8 O38 102.8(3) . . ?
O8T W8 O78 101.8(3) . . ?
O8T W8 O89 101.7(3) . . ?
O8T W8 O810 100.3(3) . . ?
O8T W8 O890 170.6(3) . . ?
O38 W8 O78 86.1(2) . . ?
O38 W8 O810 156.9(2) . . ?
O38 W8 O890 85.2(2) . . ?
O78 W8 O810 87.7(2) . . ?
O78 W8 O890 83.5(2) . . ?
O89 W8 O38 89.1(2) . . ?
O89 W8 O78 156.5(2) . . ?
O89 W8 O810 87.8(2) . . ?
O89 W8 O890 73.1(2) . . ?
O810 W8 O890 72.0(2) . . ?
O7T W7 O37 101.9(3) . . ?
O7T W7 O78 103.2(3) . . ?
O7T W7 O67 99.0(3) . . ?
O7T W7 O712 101.1(3) . . ?
O7T W7 O39 169.6(2) . . ?
O37 W7 O67 86.8(2) . . ?
O37 W7 O712 156.8(2) . . ?
O37 W7 O39 83.7(2) . . ?
O78 W7 O37 88.1(2) . . ?
O78 W7 O67 157.7(2) . . ?
O78 W7 O712 89.5(2) . . ?
O78 W7 O39 85.6(2) . . ?
O67 W7 O39 72.3(2) . . ?
O712 W7 O67 86.7(2) . . ?
O712 W7 O39 73.1(2) . . ?
O6T W6 O26 101.7(3) . . ?
O6T W6 O67 99.7(3) . . ?
O6T W6 O56 102.8(3) . . ?
O6T W6 O612 101.5(3) . . ?
O6T W6 O39 171.0(2) . . ?
O26 W6 O67 89.0(2) . . ?
O26 W6 O56 85.8(2) . . ?
O26 W6 O612 156.8(2) . . ?
O26 W6 O39 84.5(2) . . ?
O67 W6 O56 157.5(2) . . ?
O67 W6 O612 88.3(2) . . ?
O67 W6 O39 73.6(2) . . ?
O56 W6 O39 84.1(2) . . ?
O612 W6 O56 87.9(2) . . ?
O612 W6 O39 72.7(2) . . ?
O5T W5 O25 102.0(3) . . ?
O5T W5 O56 102.0(3) . . ?
O5T W5 O45 101.1(3) . . ?
O5T W5 O511 100.3(3) . . ?
O5T W5 O451 170.8(2) . . ?
O25 W5 O56 85.8(2) . . ?
O25 W5 O45 90.2(2) . . ?
O25 W5 O511 157.6(2) . . ?
O25 W5 O451 85.3(2) . . ?
O56 W5 O511 87.4(2) . . ?
O56 W5 O451 84.0(2) . . ?
O45 W5 O56 156.9(2) . . ?
O45 W5 O511 87.7(2) . . ?
O45 W5 O451 73.0(2) . . ?
O511 W5 O451 72.8(2) . . ?
O4T W4 O14 102.6(3) . . ?
O4T W4 O45 99.5(3) . . ?
O4T W4 O49 103.0(3) . . ?
O4T W4 O411 100.9(2) . . ?
O4T W4 O451 169.5(2) . . ?
O14 W4 O45 86.4(2) . . ?
O14 W4 O451 83.3(2) . . ?
O45 W4 O451 72.0(2) . . ?
O49 W4 O14 87.4(2) . . ?
O49 W4 O45 157.5(2) . . ?
O49 W4 O411 90.3(2) . . ?
O49 W4 O451 85.8(2) . . ?
O411 W4 O14 156.2(2) . . ?
O411 W4 O45 86.7(2) . . ?
O411 W4 O451 72.9(2) . . ?
O9T W9 O19 100.9(3) . . ?
O9T W9 O49 102.7(3) . . ?
O9T W9 O89 99.9(3) . . ?
O9T W9 O910 101.9(3) . . ?
O9T W9 O890 170.9(2) . . ?
O19 W9 O49 86.5(2) . . ?
O19 W9 O910 157.2(2) . . ?
O19 W9 O890 85.2(2) . . ?
O49 W9 O890 84.3(2) . . ?
O89 W9 O19 89.3(2) . . ?
O89 W9 O49 157.4(2) . . ?
O89 W9 O910 87.3(2) . . ?
O89 W9 O890 73.3(2) . . ?
O910 W9 O49 87.9(2) . . ?
O910 W9 O890 72.3(2) . . ?
O10T W10 O810 100.9(3) . . ?
O10T W10 O910 100.7(3) . . ?
O10T W10 O102 101.6(3) . . ?
O10T W10 O101 101.4(3) . . ?
O10T W10 O890 172.4(2) . . ?
O810 W10 O910 87.7(2) . . ?
O810 W10 O102 88.9(2) . . ?
O810 W10 O101 157.7(2) . . ?
O810 W10 O890 74.1(2) . . ?
O910 W10 O890 73.7(2) . . ?
O102 W10 O910 157.6(2) . . ?
O102 W10 O890 84.1(2) . . ?
O101 W10 O910 89.1(2) . . ?
O101 W10 O102 85.7(2) . . ?
O101 W10 O890 83.8(2) . . ?
O12T W12 O712 100.2(3) . . ?
O12T W12 O612 102.1(3) . . ?
O12T W12 O102 102.3(3) . . ?
O12T W12 O112 103.0(3) . . ?
O12T W12 O39 170.2(2) . . ?
O712 W12 O612 87.5(2) . . ?
O712 W12 O112 156.8(2) . . ?
O712 W12 O39 72.6(2) . . ?
O612 W12 O39 71.4(2) . . ?
O102 W12 O712 88.9(2) . . ?
O102 W12 O612 155.6(2) . . ?
O102 W12 O112 86.3(2) . . ?
O102 W12 O39 84.5(2) . . ?
O112 W12 O612 87.6(2) . . ?
O112 W12 O39 84.3(2) . . ?
O11T W11 O511 101.2(3) . . ?
O11T W11 O411 100.5(3) . . ?
O11T W11 O112 102.8(3) . . ?
O11T W11 O101 103.0(3) . . ?
O11T W11 O451 170.2(2) . . ?
O511 W11 O411 87.2(2) . . ?
O511 W11 O451 72.4(2) . . ?
O411 W11 O451 72.1(2) . . ?
O112 W11 O511 88.7(2) . . ?
O112 W11 O411 156.6(2) . . ?
O112 W11 O101 86.7(2) . . ?
O112 W11 O451 84.7(2) . . ?
O101 W11 O511 155.8(2) . . ?
O101 W11 O411 87.7(2) . . ?
O101 W11 O451 83.5(2) . . ?
O8A Cu1A O1T 92.8(2) . . ?
O8A Cu1A O1T 87.2(2) 3_666 . ?
O8A Cu1A O8A 180.0(3) 3_666 . ?
O8A Cu1A N1A 96.3(3) 3_666 . ?
O8A Cu1A N1A 83.7(3) 3_666 3_666 ?
O8A Cu1A N1A 96.3(3) . 3_666 ?
O8A Cu1A N1A 83.7(3) . . ?
N1A Cu1A O1T 91.2(2) 3_666 . ?
N1A Cu1A O1T 88.8(2) . . ?
N1A Cu1A N1A 180.0(4) 3_666 . ?
O123 P1 O39 109.3(3) . . ?
O890 P1 O123 110.5(3) . . ?
O890 P1 O39 109.3(3) . . ?
O890 P1 O451 109.1(3) . . ?
O451 P1 O123 109.2(3) . . ?
O451 P1 O39 109.5(3) . . ?
W1 O1T Cu1A 133.0(3) . . ?
C7A O8A Cu1A 114.0(5) . . ?
W1 O13 W3 125.2(3) . . ?
W2 O23 W3 127.0(3) . . ?
W2 O12 W1 125.9(3) . . ?
W3 O38 W8 150.4(3) . . ?
W3 O37 W7 148.2(3) . . ?
W6 O26 W2 151.3(3) . . ?
W5 O25 W2 150.8(3) . . ?
W4 O14 W1 149.3(3) . . ?
W1 O19 W9 150.0(3) . . ?
W7 O78 W8 149.7(3) . . ?
W6 O67 W7 124.2(3) . . ?
W5 O56 W6 150.2(3) . . ?
W5 O45 W4 125.4(3) . . ?
W4 O49 W9 149.4(3) . . ?
W9 O89 W8 126.4(3) . . ?
W10 O810 W8 124.5(3) . . ?
W12 O712 W7 125.5(3) . . ?
W6 O612 W12 126.4(3) . . ?
W11 O511 W5 125.1(3) . . ?
W4 O411 W11 125.8(3) . . ?
W10 O910 W9 124.5(3) . . ?
W12 O102 W10 150.6(3) . . ?
W11 O112 W12 150.2(3) . . ?
W10 O101 W11 150.6(3) . . ?
W1 O123 W3 89.27(17) . . ?
W1 O123 W2 89.15(17) . . ?
W3 O123 W2 88.51(16) . . ?
P1 O123 W1 126.8(3) . . ?
P1 O123 W3 125.3(3) . . ?
P1 O123 W2 125.8(3) . . ?
W9 O890 W8 87.21(17) . . ?
W10 O890 W8 89.25(17) . . ?
W10 O890 W9 89.47(17) . . ?
P1 O890 W8 125.6(3) . . ?
P1 O890 W9 124.9(3) . . ?
P1 O890 W10 128.1(3) . . ?
W7 O39 W12 88.73(17) . . ?
W6 O39 W7 89.86(17) . . ?
W6 O39 W12 89.29(17) . . ?
P1 O39 W7 125.5(3) . . ?
P1 O39 W6 126.9(3) . . ?
P1 O39 W12 124.9(3) . . ?
W5 O451 W4 89.61(17) . . ?
W5 O451 W11 89.53(17) . . ?
W4 O451 W11 89.15(17) . . ?
P1 O451 W5 125.9(3) . . ?
P1 O451 W4 125.5(3) . . ?
P1 O451 W11 125.6(3) . . ?
C6A N1A Cu1A 112.2(5) . . ?
C6A N1A C2A 119.0(7) . . ?
C2A N1A Cu1A 128.7(6) . . ?
N1A C6A C5A 121.8(8) . . ?
N1A C6A C7A 113.6(7) . . ?
C5A C6A C7A 124.6(8) . . ?
C6A C5A H5A 120.6 . . ?
C4A C5A C6A 118.9(9) . . ?
C4A C5A H5A 120.6 . . ?
C5A C4A H4A 120.4 . . ?
C5A C4A C3A 119.2(8) . . ?
C3A C4A H4A 120.4 . . ?
C4A C3A H3A 120.1 . . ?
C2A C3A C4A 119.7(9) . . ?
C2A C3A H3A 120.1 . . ?
N1A C2A C3A 121.2(8) . . ?
N1A C2A H2A 119.4 . . ?
C3A C2A H2A 119.4 . . ?
O8A C7A C6A 116.4(7) . . ?
O9A C7A O8A 124.0(8) . . ?
O9A C7A C6A 119.5(8) . . ?
H1GA N1G H1GB 120 . . ?
C1G N1G H1GA 120 . . ?
C1G N1G H1GB 120 . . ?
H2GA N2G H2GB 120 . . ?
C1G N2G H2GA 120 . . ?
C1G N2G H2GB 120 . . ?
H3GA N3G H3GB 120 . . ?
C1G N3G H3GA 120 . . ?
C1G N3G H3GB 120 . . ?
N2G C1G N1G 124.6(13) . . ?
N2G C1G N3G 112.7(13) . . ?
N3G C1G N1G 122.7(13) . . ?
H4GA N4G H4GB 120 . . ?
C2G N4G H4GA 120 . . ?
C2G N4G H4GB 120 . . ?
H5GA N5G H5GB 120 . . ?
C2G N5G H5GA 120 . . ?
C2G N5G H5GB 120 . . ?
H6GA N6G H6GB 120 . . ?
C2G N6G H6GA 120 . . ?
C2G N6G H6GB 120 . . ?
N5G C2G N4G 120.5(8) . . ?
N6G C2G N4G 119.1(8) . . ?
N6G C2G N5G 120.4(8) . . ?
H7GA N7G H7GB 120 . . ?
C3G N7G H7GA 120 . . ?
C3G N7G H7GB 120 . . ?
H8GA N8G H8GB 120 . . ?
C3G N8G H8GA 120 . . ?
C3G N8G H8GB 120 . . ?
H9GA N9G H9GB 120 . . ?
C3G N9G H9GA 120 . . ?
C3G N9G H9GB 120 . . ?
N8G C3G N7G 118.4(8) . . ?
N8G C3G N9G 121.4(8) . . ?
N9G C3G N7G 120.2(8) . . ?
H10A N10G H10B 120 . . ?
C4G N10G H10A 120 . . ?
C4G N10G H10B 120 . . ?
H11A N11G H11B 120 . . ?
C4G N11G H11A 120 . . ?
C4G N11G H11B 120 . . ?
H12A N12G H12B 120 . . ?
C4G N12G H12A 120 . . ?
C4G N12G H12B 120 . . ?
N10G C4G N11G 118.0(18) . . ?
N10G C4G N12G 120.1(18) . . ?
N11G C4G N12G 121.6(19) . . ?
H13A N13G H13B 120 . . ?
C5G N13G H13A 120 . . ?
C5G N13G H13B 120 . . ?
H14A N14G H14B 120 . . ?
C5G N14G H14A 120 . . ?
C5G N14G H14B 120 . . ?
H15A N15G H15B 120 . . ?
C5G N15G H15A 120 . . ?
C5G N15G H15B 120 . . ?
N14G C5G N13G 118.7(9) . . ?
N15G C5G N13G 121.5(9) . . ?
N15G C5G N14G 119.8(10) . . ?
H16A N16G H16B 120 . . ?
N17G N16G H16A 163.2 . . ?
N17G N16G H16B 43.6 . . ?
N17G N16G N19G 128.4(11) . 3_566 ?
N17G N16G C6G 76.5(12) . . ?
N19G N16G H16A 68 3_566 . ?
N19G N16G H16B 172 3_566 . ?
C6G N16G H16A 120 . . ?
C6G N16G H16B 120 . . ?
C6G N16G N19G 52.0(12) . 3_566 ?
N16G N17G N19G 127.8(12) . . ?
N16G N17G C6G 76.4(12) . . ?
C6G N17G N19G 51.5(11) . . ?
H18A N18G H18B 120 . . ?
C6G N18G H18A 120 . . ?
C6G N18G H18B 120 . . ?
C6G N18G N20G 47.9(12) . 3_566 ?
C6G N18G H20B 86(2) . 3_566 ?
N20G N18G H18A 167.9 3_566 . ?
N20G N18G H18B 72.1 3_566 . ?
N17G N19G H19A 68.5 . . ?
N17G N19G H19B 171.4 . . ?
N17G N19G H20B 170(4) . 3_566 ?
H19A N19G H19B 120 . . ?
H19A N19G H20B 102 . 3_566 ?
H19B N19G H20B 18.1 . 3_566 ?
C6G N19G N17G 51.5(11) . . ?
C6G N19G H19A 120 . . ?
C6G N19G H19B 120 . . ?
C6G N19G H20B 138(4) . 3_566 ?
N16G C6G N16G 180 . 3_566 ?
N16G C6G N17G 153(2) 3_566 . ?
N16G C6G N17G 27(2) 3_566 3_566 ?
N16G C6G N17G 27(2) . . ?
N16G C6G N17G 153(2) . 3_566 ?
N17G C6G N17G 180(3) . 3_566 ?
N19G C6G N16G 104(2) . . ?
N19G C6G N16G 76(2) 3_566 . ?
N19G C6G N16G 104(2) 3_566 3_566 ?
N19G C6G N16G 76(2) . 3_566 ?
N19G C6G N17G 103(2) 3_566 . ?
N19G C6G N17G 77(2) 3_566 3_566 ?
N19G C6G N17G 77(2) . . ?
N19G C6G N17G 103(2) . 3_566 ?
N19G C6G N18G 147(2) . 3_566 ?
N19G C6G N18G 33(2) 3_566 3_566 ?
N19G C6G N19G 180 3_566 . ?
N20G C6G N18G 70(2) 3_566 . ?
N20G C6G N18G 110(2) . . ?
N20G C6G N20G 180 . 3_566 ?
C6G N20G H18B 99(3) . 3_566 ?
C6G N20G H20A 120 . . ?
C6G N20G H20B 120 . . ?
H20A N20G H20B 120 . . ?

loop_
_geom_bond_atom_site_label_1
_geom_bond_atom_site_label_2
_geom_bond_distance
_geom_bond_site_symmetry_2
_geom_bond_publ_flag
W1 O1T 1.719(5) . ?
W1 O13 1.904(5) . ?
W1 O12 1.932(5) . ?
W1 O14 1.921(5) . ?
W1 O19 1.886(5) . ?
W1 O123 2.405(5) . ?
W3 O3T 1.721(6) . ?
W3 O13 1.936(6) . ?
W3 O23 1.944(6) . ?
W3 O38 1.893(6) . ?
W3 O37 1.908(6) . ?
W3 O123 2.447(5) . ?
W2 O2T 1.718(6) . ?
W2 O23 1.890(6) . ?
W2 O12 1.910(6) . ?
W2 O26 1.920(6) . ?
W2 O25 1.921(6) . ?
W2 O123 2.469(5) . ?
W8 O8T 1.745(7) . ?
W8 O38 1.913(6) . ?
W8 O78 1.932(6) . ?
W8 O89 1.896(6) . ?
W8 O810 1.949(6) . ?
W8 O890 2.458(5) . ?
W7 O7T 1.731(6) . ?
W7 O37 1.918(6) . ?
W7 O78 1.880(6) . ?
W7 O67 1.956(6) . ?
W7 O712 1.928(6) . ?
W7 O39 2.430(5) . ?
W6 O6T 1.714(6) . ?
W6 O26 1.891(6) . ?
W6 O67 1.910(6) . ?
W6 O56 1.921(5) . ?
W6 O612 1.911(6) . ?
W6 O39 2.407(5) . ?
W5 O5T 1.730(6) . ?
W5 O25 1.899(6) . ?
W5 O56 1.915(5) . ?
W5 O45 1.905(6) . ?
W5 O511 1.939(5) . ?
W5 O451 2.423(5) . ?
W4 O4T 1.745(6) . ?
W4 O14 1.916(5) . ?
W4 O45 1.949(5) . ?
W4 O49 1.865(5) . ?
W4 O411 1.907(5) . ?
W4 O451 2.436(5) . ?
W9 O9T 1.748(7) . ?
W9 O19 1.921(5) . ?
W9 O49 1.942(5) . ?
W9 O89 1.897(6) . ?
W9 O910 1.934(5) . ?
W9 O890 2.450(5) . ?
W10 O10T 1.705(6) . ?
W10 O810 1.906(6) . ?
W10 O910 1.923(5) . ?
W10 O102 1.923(5) . ?
W10 O101 1.907(5) . ?
W10 O890 2.398(5) . ?
W12 O12T 1.730(6) . ?
W12 O712 1.916(6) . ?
W12 O612 1.918(5) . ?
W12 O102 1.896(6) . ?
W12 O112 1.917(6) . ?
W12 O39 2.457(5) . ?
W11 O11T 1.716(6) . ?
W11 O511 1.925(5) . ?
W11 O411 1.942(5) . ?
W11 O112 1.891(6) . ?
W11 O101 1.912(5) . ?
W11 O451 2.447(5) . ?
Cu1A O1T 2.507(5) . ?
Cu1A O8A 1.945(5) 3_666 ?
Cu1A O8A 1.945(5) . ?
Cu1A N1A 1.951(6) . ?
Cu1A N1A 1.951(7) 3_666 ?
P1 O123 1.530(5) . ?
P1 O890 1.518(5) . ?
P1 O39 1.535(5) . ?
P1 O451 1.528(5) . ?
O8A C7A 1.261(10) . ?
O9A C7A 1.245(10) . ?
N1A C6A 1.343(10) . ?
N1A C2A 1.348(10) . ?
C6A C5A 1.385(11) . ?
C6A C7A 1.499(11) . ?
C5A H5A 0.95 . ?
C5A C4A 1.368(13) . ?
C4A H4A 0.95 . ?
C4A C3A 1.377(14) . ?
C3A H3A 0.95 . ?
C3A C2A 1.374(13) . ?
C2A H2A 0.95 . ?
N1G H1GA 0.88 . ?
N1G H1GB 0.88 . ?
N1G C1G 1.332(2) . ?
N2G H2GA 0.88 . ?
N2G H2GB 0.88 . ?
N2G C1G 1.331(2) . ?
N3G H3GA 0.88 . ?
N3G H3GB 0.88 . ?
N3G C1G 1.332(2) . ?
N4G H4GA 0.88 . ?
N4G H4GB 0.88 . ?
N4G C2G 1.327(10) . ?
N5G H5GA 0.88 . ?
N5G H5GB 0.88 . ?
N5G C2G 1.323(10) . ?
N6G H6GA 0.88 . ?
N6G H6GB 0.88 . ?
N6G C2G 1.311(10) . ?
N7G H7GA 0.88 . ?
N7G H7GB 0.88 . ?
N7G C3G 1.319(11) . ?
N8G H8GA 0.88 . ?
N8G H8GB 0.88 . ?
N8G C3G 1.313(11) . ?
N9G H9GA 0.88 . ?
N9G H9GB 0.88 . ?
N9G C3G 1.317(11) . ?
N10G H10A 0.88 . ?
N10G H10B 0.88 . ?
N10G C4G 1.324(10) . ?
N11G H11A 0.88 . ?
N11G H11B 0.88 . ?
N11G C4G 1.329(10) . ?
N12G H12A 0.88 . ?
N12G H12B 0.88 . ?
N12G C4G 1.330(2) . ?
N13G H13A 0.88 . ?
N13G H13B 0.88 . ?
N13G C5G 1.319(12) . ?
N14G H14A 0.88 . ?
N14G H14B 0.88 . ?
N14G C5G 1.317(12) . ?
N15G H15A 0.88 . ?
N15G H15B 0.88 . ?
N15G C5G 1.313(12) . ?
N16G H16A 0.88 . ?
N16G H16B 0.88 . ?
N16G N17G 0.62(5) . ?
N16G N19G 1.64(4) 3_566 ?
N16G C6G 1.330(2) . ?
N17G N19G 1.66(4) . ?
N17G C6G 1.331(2) . ?
N18G H18A 0.88 . ?
N18G H18B 0.88 . ?
N18G C6G 1.330(2) . ?
N18G N20G 1.41(4) 3_566 ?
N18G H20B 1.19(6) 3_566 ?
N19G H19A 0.88 . ?
N19G H19B 0.88 . ?
N19G C6G 1.330(2) . ?
N19G H20B 0.50(3) 3_566 ?
C6G N20G 1.11(2) . ?
C6G N20G 1.11(2) 3_566 ?
N20G H20A 0.88 . ?
N20G H20B 0.88 . ?

loop_
_geom_torsion_atom_site_label_1
_geom_torsion_atom_site_label_2
_geom_torsion_atom_site_label_3
_geom_torsion_atom_site_label_4
_geom_torsion
_geom_torsion_site_symmetry_1
_geom_torsion_site_symmetry_2
_geom_torsion_site_symmetry_3
_geom_torsion_site_symmetry_4
_geom_torsion_publ_flag
Cu1A O8A C7A O9A -178.7(7) . . . . ?
Cu1A O8A C7A C6A -1.7(9) . . . . ?
Cu1A N1A C6A C5A -178.3(6) . . . . ?
Cu1A N1A C6A C7A 1.9(8) . . . . ?
Cu1A N1A C2A C3A 178.2(6) . . . . ?
O1T W1 O19 W9 131.4(6) . . . . ?
O3T W3 O38 W8 -131.8(7) . . . . ?
O2T W2 O23 W3 170.7(4) . . . . ?
O8T W8 O89 W9 -170.3(4) . . . . ?
O7T W7 O78 W8 132.0(7) . . . . ?
O6T W6 O26 W2 132.6(7) . . . . ?
O5T W5 O25 W2 -132.6(7) . . . . ?
O4T W4 O49 W9 -134.0(6) . . . . ?
O9T W9 O89 W8 172.2(4) . . . . ?
O12T W12 O102 W10 -134.2(7) . . . . ?
O11T W11 O112 W12 -131.9(7) . . . . ?
O13 W1 O1T Cu1A 45.1(4) . . . . ?
O13 W1 O19 W9 -127.0(6) . . . . ?
O13 W3 O38 W8 125.2(7) . . . . ?
O23 W3 O38 W8 45.9(11) . . . . ?
O12 W1 O1T Cu1A -44.4(4) . . . . ?
O12 W1 O19 W9 -46.2(10) . . . . ?
O12 W2 O23 W3 68.7(4) . . . . ?
O38 W8 O89 W9 86.9(4) . . . . ?
O37 W3 O38 W8 -31.1(7) . . . . ?
O37 W7 O78 W8 30.2(7) . . . . ?
O26 W2 O23 W3 -86.6(4) . . . . ?
O25 W2 O23 W3 -10.2(8) . . . . ?
O14 W1 O1T Cu1A -134.2(4) . . . . ?
O14 W1 O19 W9 30.7(6) . . . . ?
O14 W4 O49 W9 -31.7(6) . . . . ?
O19 W1 O1T Cu1A 136.6(4) . . . . ?
O19 W9 O89 W8 -86.8(4) . . . . ?
O78 W8 O89 W9 8.8(8) . . . . ?
O67 W7 O78 W8 -46.6(11) . . . . ?
O67 W6 O26 W2 -127.7(7) . . . . ?
O56 W6 O26 W2 30.4(7) . . . . ?
O56 W5 O25 W2 -31.2(7) . . . . ?
O45 W5 O25 W2 126.0(7) . . . . ?
O45 W4 O49 W9 42.4(10) . . . . ?
O49 W9 O89 W8 -7.5(9) . . . . ?
O810 W8 O89 W9 -70.3(4) . . . . ?
O712 W7 O78 W8 -126.7(7) . . . . ?
O712 W12 O102 W10 125.6(7) . . . . ?
O612 W6 O26 W2 -44.5(11) . . . . ?
O612 W12 O102 W10 44.2(11) . . . . ?
O511 W5 O25 W2 41.7(11) . . . . ?
O511 W11 O112 W12 126.9(7) . . . . ?
O411 W4 O49 W9 124.7(6) . . . . ?
O411 W11 O112 W12 47.0(10) . . . . ?
O910 W9 O89 W8 70.7(4) . . . . ?
O112 W12 O102 W10 -31.7(7) . . . . ?
O101 W11 O112 W12 -29.3(6) . . . . ?
O123 W1 O19 W9 -53.5(6) . . . . ?
O123 W3 O38 W8 53.3(7) . . . . ?
O123 W2 O23 W3 -2.7(3) . . . . ?
O123 P1 O890 W8 -58.0(4) . . . . ?
O123 P1 O890 W9 57.2(4) . . . . ?
O123 P1 O890 W10 179.3(3) . . . . ?
O123 P1 O39 W7 61.8(4) . . . . ?
O123 P1 O39 W6 -60.2(4) . . . . ?
O123 P1 O39 W12 179.5(3) . . . . ?
O123 P1 O451 W5 59.6(4) . . . . ?
O123 P1 O451 W4 -60.8(4) . . . . ?
O123 P1 O451 W11 180.0(3) . . . . ?
O890 W8 O89 W9 1.6(3) . . . . ?
O890 W9 O89 W8 -1.6(3) . . . . ?
O890 P1 O123 W1 -60.2(4) . . . . ?
O890 P1 O123 W3 60.5(4) . . . . ?
O890 P1 O123 W2 178.6(3) . . . . ?
O890 P1 O39 W7 -59.2(4) . . . . ?
O890 P1 O39 W6 178.8(3) . . . . ?
O890 P1 O39 W12 58.5(4) . . . . ?
O890 P1 O451 W5 -179.5(3) . . . . ?
O890 P1 O451 W4 60.1(4) . . . . ?
O890 P1 O451 W11 -59.1(4) . . . . ?
O39 W7 O78 W8 -53.7(7) . . . . ?
O39 W6 O26 W2 -54.1(7) . . . . ?
O39 W12 O102 W10 53.0(7) . . . . ?
O39 P1 O123 W1 179.5(3) . . . . ?
O39 P1 O123 W3 -59.8(4) . . . . ?
O39 P1 O123 W2 58.4(4) . . . . ?
O39 P1 O890 W8 62.2(4) . . . . ?
O39 P1 O890 W9 177.4(3) . . . . ?
O39 P1 O890 W10 -60.4(4) . . . . ?
O39 P1 O451 W5 -60.0(4) . . . . ?
O39 P1 O451 W4 179.6(3) . . . . ?
O39 P1 O451 W11 60.4(4) . . . . ?
O451 W5 O25 W2 53.1(7) . . . . ?
O451 W4 O49 W9 51.8(6) . . . . ?
O451 W11 O112 W12 54.4(6) . . . . ?
O451 P1 O123 W1 59.8(4) . . . . ?
O451 P1 O123 W3 -179.5(3) . . . . ?
O451 P1 O123 W2 -61.3(4) . . . . ?
O451 P1 O890 W8 -178.1(3) . . . . ?
O451 P1 O890 W9 -62.9(4) . . . . ?
O451 P1 O890 W10 59.2(4) . . . . ?
O451 P1 O39 W7 -178.6(3) . . . . ?
O451 P1 O39 W6 59.4(4) . . . . ?
O451 P1 O39 W12 -60.9(4) . . . . ?
N1A C6A C5A C4A -1.7(12) . . . . ?
N1A C6A C7A O8A -0.2(10) . . . . ?
N1A C6A C7A O9A 177.0(8) . . . . ?
C6A N1A C2A C3A -0.3(12) . . . . ?
C6A C5A C4A C3A 2.6(13) . . . . ?
C5A C6A C7A O8A -179.9(8) . . . . ?
C5A C6A C7A O9A -2.8(13) . . . . ?
C5A C4A C3A C2A -2.5(13) . . . . ?
C4A C3A C2A N1A 1.4(13) . . . . ?
C2A N1A C6A C5A 0.5(12) . . . . ?
C2A N1A C6A C7A -179.3(7) . . . . ?
C7A C6A C5A C4A 178.1(8) . . . . ?
N16G N17G N19G C6G -4(4) . . . . ?
N16G N17G C6G N16G 180.00(5) . . . 3_566 ?
N16G N17G C6G N19G -4(3) . . . 3_566 ?
N16G N17G C6G N19G 176(3) . . . . ?
N17G N16G C6G N17G 180.00(3) . . . 3_566 ?
N17G N16G C6G N19G 176(4) . . . 3_566 ?
N17G N16G C6G N19G -4(4) . . . . ?
N17G N19G C6G N16G -178.3(16) . . . 3_566 ?
N17G N19G C6G N16G 1.7(16) . . . . ?
N17G N19G C6G N17G 180.000(13) . . . 3_566 ?
N19G N16G N17G N19G 7(7) 3_566 . . . ?
N19G N16G N17G C6G 4(4) 3_566 . . . ?
N19G N16G C6G N17G -176(4) 3_566 . . . ?
N19G N16G C6G N17G 4(4) 3_566 . . 3_566 ?
N19G N16G C6G N19G 179.997(13) 3_566 . . . ?
N19G N17G C6G N16G -176(3) . . . . ?
N19G N17G C6G N16G 4(3) . . . 3_566 ?
N19G N17G C6G N19G 180.003(17) . . . 3_566 ?
C6G N16G N17G N19G 4(3) . . . . ?
N20G N18G C6G N20G 180.002(19) 3_566 . . . ?
